data_2311620
loop_
_publ_author_name
'Mata, Ignasi'
'Espinosa, Enrique'
'Molins, Elies'
'Veintemillas, Sabino'
'Maniukiewicz, Waldemar'
'Lecomte, Claude'
'Cousson, Alain'
'Paulus, Werner'

_publ_section_title
;
 Contributions to the application of the transferability principle and the
 multipolar modeling of H atoms: electron-density study of L-histidinium
 dihydrogen orthophosphate orthophosphoric acid. I.
;
_journal_coeditor_code SH5044
_journal_issue 'Pt 5'
_journal_name_full 'Acta crystallographica. Section A, Foundations of crystallography'
_journal_page_first 365
_journal_page_last 378
_journal_paper_doi 10.1107/S0108767306025141
_journal_volume 62
_journal_year 2006
_chemical_formula_moiety 'C6 H10 N3 O2, H3 O4 P, H2 O4 P'
_chemical_formula_sum 'C6 H15 N3 O10 P2'
_chemical_formula_weight 351.085
_space_group_IT_number 4
_space_group_name_Hall 'P 2yb'
_space_group_name_H-M_alt 'P 1 21 1'
_symmetry_cell_setting monoclinic
_symmetry_space_group_name_Hall 'P 2yb'
_symmetry_space_group_name_H-M 'P 1 21 1'
_cell_angle_alpha 90
_cell_angle_beta 110.93(9)
_cell_angle_gamma 90
_cell_formula_units_Z 2
_cell_length_a 9.037(6)
_cell_length_b 8.906(5)
_cell_length_c 8.759(5)
_cell_measurement_reflns_used 18
_cell_measurement_temperature 120(5)
_cell_measurement_theta_max 25
_cell_measurement_theta_min 16.5
_cell_volume 658.4(8)
_computing_structure_refinement 'MOLLY (Hansen & Coppens, 1978)'
_diffrn_measured_fraction_theta_full .99
_diffrn_measured_fraction_theta_max .99
_diffrn_measurement_device 'four-circle diffractometer'
_diffrn_measurement_method 'profile data from \w scans'
_diffrn_radiation_type neutrons
_diffrn_radiation_wavelength 0.8308
_diffrn_reflns_av_R_equivalents 0.088
_diffrn_reflns_limit_h_max 15
_diffrn_reflns_limit_h_min -15
_diffrn_reflns_limit_k_max 0
_diffrn_reflns_limit_k_min -15
_diffrn_reflns_limit_l_max 8
_diffrn_reflns_limit_l_min -14
_diffrn_reflns_number 4658
_diffrn_reflns_theta_full 45
_diffrn_reflns_theta_max 45
_diffrn_standards_decay_% 0
_diffrn_standards_interval_count 50
_diffrn_standards_interval_time 450
_diffrn_standards_number 2
_exptl_absorpt_correction_T_max 1.264
_exptl_absorpt_correction_T_min 0.702
_exptl_absorpt_correction_type refdelf
_exptl_absorpt_process_details '(Walker & Stuart, 1983)'
_exptl_crystal_colour colourless
_exptl_crystal_density_diffrn 1.77
_exptl_crystal_density_meas ?
_exptl_crystal_density_method 'not measured'
_exptl_crystal_description prism
_exptl_crystal_size_max 6
_exptl_crystal_size_mid 3
_exptl_crystal_size_min 2
_refine_diff_density_max 1.264
_refine_diff_density_min -1.175
_refine_ls_extinction_coef 0.250(10)
_refine_ls_extinction_method 'B-C type 2 Lorentzian isotropic'
_refine_ls_goodness_of_fit_ref 1.813
_refine_ls_hydrogen_treatment refall
_refine_ls_number_parameters 325
_refine_ls_number_reflns 3553
_refine_ls_R_factor_gt 0.035
_refine_ls_shift/su_max 0.020
_refine_ls_structure_factor_coef Fsqd
_refine_ls_weighting_scheme sigma
_refine_ls_wR_factor_ref 0.076
_reflns_number_gt 3279
_reflns_number_total 3553
_reflns_threshold_expression I>3u(I)
_cod_data_source_file sh5044sup1.cif
_cod_data_source_block LHP-NL-B
_cod_depositor_comments
;
The following automatic conversions were performed:

data item '_symmetry_cell_setting' value 'Monoclinic' was changed to
'monoclinic' in accordance with the
/home/saulius/struct/COD-crude-data/automatic-downloads/DataCite-retrospective/IUCr/depositions/lib/dictionaries/cif_core.dic
dictionary named 'cif_core.dic' version 2.4.2 last updated on
2011-04-26.

data item '_exptl_crystal_density_meas' value 'not measured' was
changed to '?' -- the value is perceived as not measured.

Automatic conversion script
Id: cif_fix_values 7556 2019-12-06 15:28:31Z antanas 
;
_cod_original_sg_symbol_H-M 'P 21'
_cod_database_code 2311620

loop_
_symmetry_equiv_pos_as_xyz
'x, y, z'
'-x, y+1/2, -z'

loop_
_atom_site_type_symbol
_atom_site_label
_atom_site_fract_x
_atom_site_fract_y
_atom_site_fract_z
_atom_site_U_iso_or_equiv
_atom_site_adp_type
_atom_site_calc_flag
P P1 0.59328(18) 0.11024000 0.99255(16) 0.0132 Uani d
O O11 0.50190(17) 0.1227(3) 0.81118(15) 0.0156 Uani d
O O12 0.5453(2) 0.2250(3) 1.09340(16) 0.0283 Uani d
O O13 0.5739(2) -0.0462(3) 1.06062(16) 0.0180 Uani d
O O14 0.77231(18) 0.1316(3) 1.01973(17) 0.0189 Uani d
P P2 0.55104(17) 0.3067(3) 0.47296(15) 0.0133 Uani d
O O21 0.37480(17) 0.3140(3) 0.41378(15) 0.0160 Uani d
O O22 0.63077(18) 0.2901(3) 0.66007(15) 0.0164 Uani d
O O23 0.6107(2) 0.1718(3) 0.39815(17) 0.0288 Uani d
O O24 0.62842(19) 0.4517(3) 0.43875(18) 0.0215 Uani d
O O1 1.0116(2) 0.8504(3) 0.66645(16) 0.0185 Uani d
O O2 1.06308(18) 0.6046(3) 0.67621(16) 0.0170 Uani d
C C1 1.00079(14) 0.7239(2) 0.60445(12) 0.0124 Uani d
N N1 0.78950(10) 0.8397(2) 0.37674(9) 0.0150 Uani d
C C2 0.90096(13) 0.7104(2) 0.42241(12) 0.0116 Uani d
C C3 1.00814(14) 0.7118(3) 0.32036(13) 0.0141 Uani d
C C4 0.92075(14) 0.6810(2) 0.14383(12) 0.0140 Uani d
N N5 0.87126(11) 0.5383(2) 0.08468(9) 0.0162 Uani d
C C6 0.79646(16) 0.5449(3) -0.07637(13) 0.0170 Uani d
N N7 0.79643(11) 0.6867(2) -0.12319(9) 0.0195 Uani d
C C8 0.87220(15) 0.7741(2) 0.01173(13) 0.0199 Uani d
H H1A 0.7117(4) 0.8336(5) 0.2587(3) 0.0336 Uani d
H H1B 0.7250(4) 0.8438(5) 0.4544(3) 0.0362 Uani d
H H1C 0.8511(4) 0.9385(4) 0.3871(4) 0.0340 Uani d
H H2 0.8320(4) 0.6067(4) 0.4028(3) 0.0254 Uani d
H H3A 1.1008(4) 0.6282(5) 0.3707(4) 0.0366 Uani d
H H3B 1.0651(4) 0.8214(5) 0.3329(4) 0.0303 Uani d
H H5 0.8956(5) 0.4417(4) 0.1583(3) 0.0338 Uani d
H H6 0.7445(5) 0.4516(5) -0.1563(4) 0.0314 Uani d
H H7 0.7369(4) 0.7289(5) -0.2409(3) 0.0362 Uani d
H H8 0.8824(5) 0.8929(4) 0.0029(4) 0.0414 Uani d
H H13 0.5205(4) -0.1381(5) 0.9851(3) 0.0318 Uani d
H H14 0.8427(4) 0.1283(5) 1.1419(4) 0.0299 Uani d
H H22 0.5800(4) 0.2188(4) 0.7178(3) 0.0297 Uani d
H H23 0.5876(4) 0.1867(5) 0.2769(4) 0.0412 Uani d
H H24 0.5711(4) 0.5068(5) 0.3351(4) 0.0322 Uani d

loop_
_atom_site_aniso_label
_atom_site_aniso_U_11
_atom_site_aniso_U_22
_atom_site_aniso_U_33
_atom_site_aniso_U_12
_atom_site_aniso_U_13
_atom_site_aniso_U_23
P1 0.0122(5) 0.0087(6) 0.0099(4) 0.0001(5) 0.0038(4) 0.0008(4)
O11 0.0149(5) 0.0138(6) 0.0103(4) -0.0011(5) 0.0030(4) 0.0015(4)
O12 0.0276(7) 0.0156(6) 0.0141(4) 0.0086(6) 0.0092(5) 0.0009(5)
O13 0.0212(6) 0.0112(6) 0.0136(4) -0.0030(5) 0.0027(4) 0.0028(4)
O14 0.0129(5) 0.0227(8) 0.0146(4) -0.0037(6) 0.0047(4) 0.0006(5)
P2 0.0097(5) 0.0138(7) 0.0098(4) -0.0012(5) 0.0039(4) 0.0004(4)
O21 0.0097(5) 0.0213(7) 0.0147(4) -0.0032(5) 0.0053(4) -0.0039(5)
O22 0.0144(5) 0.0199(7) 0.0111(4) -0.0049(5) 0.0039(4) 0.0003(4)
O23 0.0231(7) 0.0213(8) 0.0155(5) 0.0072(6) 0.0090(5) 0.0022(5)
O24 0.0140(6) 0.0200(7) 0.0195(5) -0.0038(6) 0.0031(5) 0.0057(5)
O1 0.0245(7) 0.0118(6) 0.0138(5) 0.0029(6) -0.0005(5) -0.0029(4)
O2 0.0150(5) 0.0121(6) 0.0135(4) 0.0030(5) 0.0024(4) 0.0001(4)
C1 0.0104(4) 0.0106(5) 0.0109(3) 0.0002(4) 0.0025(3) -0.0011(3)
N1 0.0098(3) 0.0139(4) 0.0119(2) 0.0003(3) 0.0038(2) 0.0013(2)
C2 0.0087(4) 0.0122(5) 0.0102(3) -0.0015(4) 0.0027(3) -0.0008(3)
C3 0.0094(4) 0.0150(5) 0.0117(3) -0.0005(4) 0.0041(3) -0.0012(4)
C4 0.0105(4) 0.0117(5) 0.0113(3) 0.0002(4) 0.0041(3) 0.0001(3)
N5 0.0165(3) 0.0111(4) 0.0117(3) 0.0002(3) 0.0035(2) 0.0006(3)
C6 0.0169(5) 0.0147(5) 0.0122(4) 0.0000(5) 0.0031(4) -0.0008(4)
N7 0.0134(3) 0.0184(4) 0.0112(3) 0.0035(3) 0.0040(2) 0.0033(3)
C8 0.0136(5) 0.0129(5) 0.0147(4) 0.0027(4) 0.0068(3) 0.0029(4)
H1A 0.0234(12) 0.0380(18) 0.0216(9) 0.0089(13) 0.0022(9) -0.0012(11)
H1B 0.0225(11) 0.0326(16) 0.0255(9) 0.0030(12) 0.0123(9) 0.0028(11)
H1C 0.0243(12) 0.0207(13) 0.0339(11) -0.0025(11) 0.0108(10) 0.0039(10)
H2 0.0221(11) 0.0213(13) 0.0258(10) -0.0082(10) 0.0074(9) -0.0005(9)
H3A 0.0221(11) 0.0354(17) 0.0252(10) 0.0092(12) 0.0063(9) 0.0021(11)
H3B 0.0276(13) 0.0283(15) 0.0290(10) -0.0120(12) 0.0121(10) -0.0036(11)
H5 0.0356(15) 0.0183(12) 0.0242(10) 0.0009(12) 0.0078(10) 0.0037(9)
H6 0.0401(17) 0.0287(15) 0.0258(11) -0.0053(15) 0.0053(11) -0.0106(11)
H7 0.0271(13) 0.0359(17) 0.0196(8) 0.0031(13) 0.0068(9) 0.0069(10)
H8 0.0413(18) 0.0179(13) 0.0340(13) -0.0013(13) 0.0146(13) 0.0033(10)
H13 0.0268(12) 0.0269(14) 0.0243(9) -0.0022(12) 0.0091(9) 0.0010(10)
H14 0.0224(11) 0.0313(16) 0.0249(10) -0.0036(12) 0.0071(9) -0.0008(11)
H22 0.0250(12) 0.0260(13) 0.0220(9) -0.0032(11) 0.0092(9) 0.0016(10)
H23 0.0354(15) 0.0319(16) 0.0239(10) 0.0066(14) 0.0148(10) -0.0012(11)
H24 0.0264(13) 0.0288(15) 0.0245(10) -0.0029(11) 0.0061(10) 0.0047(10)

loop_
_geom_angle_atom_site_label_1
_geom_angle_atom_site_label_2
_geom_angle_atom_site_label_3
_geom_angle
O11 P1 O12 113.71(13)
O11 P1 O13 112.10(12)
O11 P1 O14 107.31(11)
O12 P1 O13 106.68(13)
O12 P1 O14 109.11(14)
O13 P1 O14 107.77(13)
P1 O13 H13 123.1(2)
P1 O14 H14 112.0(2)
O21 P2 O22 114.05(11)
O21 P2 O23 112.13(13)
O21 P2 O24 113.40(14)
O22 P2 O23 105.88(13)
O22 P2 O24 102.36(12)
O23 P2 O24 108.28(13)
P2 O22 H22 117.7(2)
P2 O23 H23 111.6(3)
P2 O24 H24 117.6(2)
O1 C1 O2 126.69(11)
O1 C1 C2 116.92(12)
O2 C1 C2 116.39(11)
C2 N1 H1A 112.6(2)
C2 N1 H1B 109.5(2)
C2 N1 H1C 110.3(2)
H1A N1 H1B 108.6(3)
H1A N1 H1C 106.8(3)
H1B N1 H1C 109.0(3)
C1 C2 N1 107.97(9)
C1 C2 C3 110.30(9)
C1 C2 H2 108.68(18)
N1 C2 C3 110.18(9)
N1 C2 H2 108.6(2)
C3 C2 H2 110.99(19)
C2 C3 C4 113.13(9)
C2 C3 H3A 108.3(2)
C2 C3 H3B 108.8(2)
C4 C3 H3A 110.0(2)
C4 C3 H3B 108.94(18)
H3A C3 H3B 107.5(3)
C3 C4 N5 122.52(10)
C3 C4 C8 131.29(12)
N5 C4 C8 106.18(9)
C4 N5 C6 109.25(10)
C4 N5 H5 123.65(19)
C6 N5 H5 127.0(2)
N5 C6 N7 108.26(11)
N5 C6 H6 126.3(3)
C6 N7 C8 109.17(9)
C6 N7 H7 126.1(2)
C8 N7 H7 124.4(3)
C4 C8 N7 107.14(11)
C4 C8 H8 131.0(2)
N7 C8 H8 121.88(19)

loop_
_geom_bond_atom_site_label_1
_geom_bond_atom_site_label_2
_geom_bond_distance
P1 O11 1.5088(18)
P1 O12 1.512(2)
P1 O13 1.550(2)
P1 O14 1.560(2)
P2 O21 1.489(2)
P2 O22 1.5425(17)
P2 O23 1.554(2)
P2 O24 1.548(2)
C1 O1 1.239(2)
C1 O2 1.2599(19)
C2 C1 1.5292(13)
C2 N1 1.4873(16)
C2 C3 1.5358(16)
C3 C4 1.4877(14)
C4 N5 1.3849(16)
N5 C6 1.3289(13)
C6 N7 1.3281(18)
N7 C8 1.3751(15)
C8 C4 1.3618(16)
N1 H1A 1.022(3)
N1 H1B 1.044(3)
N1 H1C 1.028(4)
C2 H2 1.093(3)
C3 H3A 1.085(4)
C3 H3B 1.090(4)
N5 H5 1.050(3)
C6 H6 1.079(4)
N7 H7 1.047(3)
C8 H8 1.067(4)
O13 H13 1.054(4)
O14 H14 1.031(3)
O22 H22 1.018(3)
O23 H23 1.015(3)
O24 H24 0.998(3)
